data_4105749
loop_
_publ_author_name
'Yoshiaki Nakao'
'Eiji Morita'
'Hiroaki Idei'
'Tamejiro Hiyama'

_publ_section_title
;
 Dehydrogenative [4 + 2] Cycloaddition of Formamides with Alkynes through
 Double C-H Activation
;
_journal_name_full 'Journal of the American Chemical Society'
_journal_page_first 3264
_journal_page_last 3267
_journal_paper_doi 10.1021/ja1102037
_journal_volume 133
_journal_year 2011
_chemical_formula_sum 'C24 H29 N O'
_chemical_formula_weight 347.48
_chemical_name_systematic
; 
 ? 
;
_space_group_IT_number 14
_symmetry_cell_setting monoclinic
_symmetry_space_group_name_Hall '-P 2ybc'
_symmetry_space_group_name_H-M 'P 1 21/c 1'
_atom_sites_solution_hydrogens geom
_atom_sites_solution_primary direct
_atom_sites_solution_secondary difmap
_audit_creation_method SHELXL-97
_cell_angle_alpha 90.00
_cell_angle_beta 91.7460(10)
_cell_angle_gamma 90.00
_cell_formula_units_Z 4
_cell_length_a 11.0019(7)
_cell_length_b 17.2179(11)
_cell_length_c 10.9544(7)
_cell_measurement_reflns_used 5053
_cell_measurement_temperature 300(2)
_cell_measurement_theta_max 26.92
_cell_measurement_theta_min 2.20
_cell_volume 2074.1(2)
_computing_cell_refinement 'Bruker SMART'
_computing_data_collection 'Bruker SMART'
_computing_data_reduction 'Bruker SAINT'
_computing_molecular_graphics 'Bruker SHELXTL'
_computing_publication_material 'Bruker SHELXTL'
_computing_structure_refinement 'SHELXL-97 (Sheldrick, 1997)'
_computing_structure_solution 'SHELXS-97 (Sheldrick, 1990)'
_diffrn_ambient_temperature 300(2)
_diffrn_detector_area_resol_mean 8.366
_diffrn_measured_fraction_theta_full 0.998
_diffrn_measured_fraction_theta_max 0.998
_diffrn_measurement_device_type 'CCD area detector'
_diffrn_measurement_method 'phi and omega scans'
_diffrn_radiation_monochromator graphite
_diffrn_radiation_source 'fine-focus sealed tube'
_diffrn_radiation_type MoK\a
_diffrn_radiation_wavelength 0.71073
_diffrn_reflns_av_R_equivalents 0.0713
_diffrn_reflns_av_sigmaI/netI 0.0455
_diffrn_reflns_limit_h_max 10
_diffrn_reflns_limit_h_min -13
_diffrn_reflns_limit_k_max 17
_diffrn_reflns_limit_k_min -20
_diffrn_reflns_limit_l_max 13
_diffrn_reflns_limit_l_min -13
_diffrn_reflns_number 11166
_diffrn_reflns_theta_full 25.50
_diffrn_reflns_theta_max 25.50
_diffrn_reflns_theta_min 1.85
_exptl_absorpt_coefficient_mu 0.067
_exptl_absorpt_correction_T_max 0.9674
_exptl_absorpt_correction_T_min 0.9674
_exptl_absorpt_correction_type empirical
_exptl_crystal_colour colorless
_exptl_crystal_density_diffrn 1.113
_exptl_crystal_description prism
_exptl_crystal_F_000 752
_exptl_crystal_size_max 0.50
_exptl_crystal_size_mid 0.50
_exptl_crystal_size_min 0.50
_refine_diff_density_max 0.220
_refine_diff_density_min -0.220
_refine_diff_density_rms 0.056
_refine_ls_extinction_method none
_refine_ls_goodness_of_fit_ref 1.099
_refine_ls_hydrogen_treatment constr
_refine_ls_matrix_type full
_refine_ls_number_parameters 240
_refine_ls_number_reflns 3862
_refine_ls_number_restraints 0
_refine_ls_restrained_S_all 1.099
_refine_ls_R_factor_all 0.0673
_refine_ls_R_factor_gt 0.0551
_refine_ls_shift/su_max 0.001
_refine_ls_shift/su_mean 0.000
_refine_ls_structure_factor_coef Fsqd
_refine_ls_weighting_details 'calc w=1/[\s^2^(Fo^2^)+(0.1006P)^2^+0.0392P] where P=(Fo^2^+2Fc^2^)/3'
_refine_ls_weighting_scheme calc
_refine_ls_wR_factor_gt 0.1606
_refine_ls_wR_factor_ref 0.1666
_reflns_number_gt 2981
_reflns_number_total 3862
_reflns_threshold_expression >2sigma(I)
_cod_data_source_file ja1102037_si_004.cif
_cod_data_source_block 3mrt
_cod_database_code 4105749

loop_
_symmetry_equiv_pos_as_xyz
'x, y, z'
'-x, y+1/2, -z+1/2'
'-x, -y, -z'
'x, -y-1/2, z-1/2'

loop_
_atom_site_label
_atom_site_type_symbol
_atom_site_fract_x
_atom_site_fract_y
_atom_site_fract_z
_atom_site_U_iso_or_equiv
_atom_site_adp_type
_atom_site_occupancy
_atom_site_symmetry_multiplicity
_atom_site_calc_flag
_atom_site_refinement_flags
N1 N 0.79157(11) 0.18615(7) 0.11018(10) 0.0561(3) Uani 1 1 d .
C10 C 0.72048(13) 0.19416(8) 0.21997(12) 0.0536(4) Uani 1 1 d .
H10 H 0.7628 0.2314 0.2738 0.064 Uiso 1 1 calc R
O1 O 0.79465(11) 0.15632(7) -0.09020(9) 0.0754(4) Uani 1 1 d .
C11 C 0.70453(13) 0.11917(9) 0.29233(13) 0.0540(4) Uani 1 1 d .
C2 C 0.60288(15) 0.14775(8) 0.00152(12) 0.0589(4) Uani 1 1 d .
C1 C 0.73726(15) 0.16366(8) 0.00382(12) 0.0574(4) Uani 1 1 d .
C4 C 0.53324(15) 0.18256(8) 0.08427(13) 0.0585(4) Uani 1 1 d .
C9 C 0.59877(14) 0.22946(8) 0.18231(13) 0.0582(4) Uani 1 1 d .
H9A H 0.5483 0.2328 0.2532 0.070 Uiso 1 1 calc R
H9B H 0.6115 0.2818 0.1525 0.070 Uiso 1 1 calc R
C17 C 0.92388(14) 0.20146(9) 0.11726(14) 0.0615(4) Uani 1 1 d .
H17 H 0.9533 0.1951 0.0343 0.074 Uiso 1 1 calc R
C16 C 0.72372(16) 0.04588(9) 0.24589(14) 0.0637(4) Uani 1 1 d .
H16 H 0.7498 0.0400 0.1665 0.076 Uiso 1 1 calc R
C19 C 0.98765(14) 0.14009(9) 0.19527(13) 0.0604(4) Uani 1 1 d .
C12 C 0.66695(16) 0.12583(10) 0.41099(13) 0.0681(4) Uani 1 1 d .
H12 H 0.6548 0.1749 0.4438 0.082 Uiso 1 1 calc R
C15 C 0.70413(18) -0.01881(10) 0.31756(17) 0.0777(5) Uani 1 1 d .
H15 H 0.7172 -0.0681 0.2859 0.093 Uiso 1 1 calc R
C24 C 1.01898(16) 0.07034(10) 0.14195(17) 0.0733(5) Uani 1 1 d .
H24 H 1.0059 0.0637 0.0583 0.088 Uiso 1 1 calc R
C20 C 1.01142(17) 0.14829(11) 0.31844(15) 0.0764(5) Uani 1 1 d .
H20 H 0.9934 0.1951 0.3562 0.092 Uiso 1 1 calc R
C5 C 0.39459(16) 0.18044(11) 0.09460(16) 0.0732(5) Uani 1 1 d .
C13 C 0.64705(19) 0.06105(12) 0.48182(16) 0.0815(5) Uani 1 1 d .
H13 H 0.6210 0.0666 0.5613 0.098 Uiso 1 1 calc R
C14 C 0.66568(19) -0.01105(12) 0.43477(17) 0.0827(6) Uani 1 1 d .
H14 H 0.6523 -0.0549 0.4821 0.099 Uiso 1 1 calc R
C3 C 0.5658(2) 0.09377(11) -0.10254(15) 0.0813(5) Uani 1 1 d .
H3A H 0.5136 0.0538 -0.0727 0.122 Uiso 1 1 calc R
H3B H 0.6370 0.0706 -0.1355 0.122 Uiso 1 1 calc R
H3C H 0.5232 0.1228 -0.1653 0.122 Uiso 1 1 calc R
C18 C 0.94933(18) 0.28534(10) 0.1536(2) 0.0803(5) Uani 1 1 d .
H18A H 0.9093 0.3195 0.0961 0.121 Uiso 1 1 calc R
H18B H 1.0354 0.2947 0.1540 0.121 Uiso 1 1 calc R
H18C H 0.9194 0.2947 0.2337 0.121 Uiso 1 1 calc R
C22 C 1.08975(19) 0.02011(13) 0.3331(2) 0.0922(6) Uani 1 1 d .
H22 H 1.1231 -0.0202 0.3796 0.111 Uiso 1 1 calc R
C23 C 1.06926(18) 0.01033(11) 0.2103(2) 0.0886(6) Uani 1 1 d .
H23 H 1.0890 -0.0364 0.1731 0.106 Uiso 1 1 calc R
C21 C 1.06143(19) 0.08862(14) 0.38737(18) 0.0899(6) Uani 1 1 d .
H21 H 1.0758 0.0952 0.4708 0.108 Uiso 1 1 calc R
C8 C 0.3643(2) 0.13344(15) 0.2083(2) 0.1046(7) Uani 1 1 d .
H8A H 0.3885 0.0804 0.1973 0.157 Uiso 1 1 calc R
H8B H 0.2783 0.1356 0.2206 0.157 Uiso 1 1 calc R
H8C H 0.4070 0.1548 0.2782 0.157 Uiso 1 1 calc R
C7 C 0.3499(2) 0.26455(15) 0.1085(3) 0.1204(9) Uani 1 1 d .
H7A H 0.2629 0.2649 0.1137 0.181 Uiso 1 1 calc R
H7B H 0.3731 0.2945 0.0391 0.181 Uiso 1 1 calc R
H7C H 0.3857 0.2868 0.1815 0.181 Uiso 1 1 calc R
C6 C 0.3226(2) 0.14485(19) -0.0135(2) 0.1229(9) Uani 1 1 d .
H6A H 0.3447 0.0912 -0.0221 0.184 Uiso 1 1 calc R
H6B H 0.3408 0.1724 -0.0869 0.184 Uiso 1 1 calc R
H6C H 0.2371 0.1486 0.0007 0.184 Uiso 1 1 calc R

loop_
_atom_site_aniso_label
_atom_site_aniso_U_11
_atom_site_aniso_U_22
_atom_site_aniso_U_33
_atom_site_aniso_U_23
_atom_site_aniso_U_13
_atom_site_aniso_U_12
N1 0.0605(7) 0.0543(7) 0.0544(7) 0.0031(5) 0.0146(5) 0.0035(5)
C10 0.0591(8) 0.0490(8) 0.0534(7) -0.0034(6) 0.0112(6) -0.0042(6)
O1 0.0891(8) 0.0820(8) 0.0563(6) 0.0004(5) 0.0196(6) 0.0206(6)
C11 0.0523(8) 0.0553(8) 0.0544(7) 0.0014(6) 0.0018(6) -0.0066(6)
C2 0.0746(10) 0.0468(8) 0.0553(8) 0.0037(6) 0.0035(7) 0.0083(7)
C1 0.0747(10) 0.0451(8) 0.0530(8) 0.0048(6) 0.0119(7) 0.0161(7)
C4 0.0672(9) 0.0482(8) 0.0602(8) 0.0061(6) 0.0049(7) 0.0060(7)
C9 0.0673(9) 0.0473(8) 0.0610(8) -0.0008(6) 0.0166(7) 0.0048(6)
C17 0.0618(9) 0.0578(9) 0.0659(9) 0.0043(7) 0.0204(7) 0.0007(7)
C16 0.0755(10) 0.0560(9) 0.0597(8) -0.0004(7) 0.0006(7) -0.0041(7)
C19 0.0534(9) 0.0601(9) 0.0684(9) -0.0013(7) 0.0136(7) 0.0004(6)
C12 0.0788(11) 0.0681(10) 0.0580(8) 0.0009(7) 0.0100(7) -0.0066(8)
C15 0.0918(13) 0.0548(10) 0.0859(12) 0.0054(8) -0.0085(9) -0.0092(9)
C24 0.0705(10) 0.0645(11) 0.0847(11) -0.0108(8) -0.0001(9) 0.0081(8)
C20 0.0815(12) 0.0740(11) 0.0742(10) -0.0041(8) 0.0116(9) 0.0104(9)
C5 0.0633(10) 0.0761(12) 0.0804(11) -0.0005(9) 0.0045(8) 0.0052(8)
C13 0.0948(14) 0.0891(14) 0.0612(9) 0.0144(9) 0.0111(9) -0.0133(11)
C14 0.0945(14) 0.0734(13) 0.0796(12) 0.0268(9) -0.0056(10) -0.0184(10)
C3 0.1001(14) 0.0706(11) 0.0730(11) -0.0111(8) -0.0036(10) 0.0046(10)
C18 0.0719(11) 0.0602(10) 0.1102(14) 0.0106(9) 0.0241(10) -0.0063(8)
C22 0.0780(13) 0.0817(14) 0.1166(16) 0.0206(12) -0.0027(11) 0.0115(10)
C23 0.0825(13) 0.0631(11) 0.1200(16) -0.0101(10) -0.0010(11) 0.0134(9)
C21 0.0909(14) 0.0995(16) 0.0792(12) 0.0120(11) -0.0002(10) 0.0138(12)
C8 0.0844(14) 0.1193(19) 0.1112(15) 0.0097(13) 0.0202(12) -0.0193(12)
C7 0.0810(15) 0.1013(18) 0.179(2) -0.0043(16) 0.0047(16) 0.0356(13)
C6 0.0800(15) 0.177(3) 0.1111(16) -0.0257(16) -0.0077(13) -0.0028(16)

loop_
_atom_type_symbol
_atom_type_description
_atom_type_scat_dispersion_real
_atom_type_scat_dispersion_imag
_atom_type_scat_source
C C 0.0033 0.0016 'International Tables Vol C Tables 4.2.6.8 and 6.1.1.4'
H H 0.0000 0.0000 'International Tables Vol C Tables 4.2.6.8 and 6.1.1.4'
N N 0.0061 0.0033 'International Tables Vol C Tables 4.2.6.8 and 6.1.1.4'
O O 0.0106 0.0060 'International Tables Vol C Tables 4.2.6.8 and 6.1.1.4'

loop_
_geom_angle_atom_site_label_1
_geom_angle_atom_site_label_2
_geom_angle_atom_site_label_3
_geom_angle
C1 N1 C10 120.24(12)
C1 N1 C17 120.36(11)
C10 N1 C17 119.38(12)
N1 C10 C9 107.72(11)
N1 C10 C11 114.84(11)
C9 C10 C11 111.44(12)
N1 C10 H10 107.5
C9 C10 H10 107.5
C11 C10 H10 107.5
C16 C11 C12 118.48(13)
C16 C11 C10 124.09(12)
C12 C11 C10 117.42(13)
C4 C2 C1 119.18(14)
C4 C2 C3 129.30(16)
C1 C2 C3 111.49(13)
O1 C1 N1 121.79(15)
O1 C1 C2 119.78(14)
N1 C1 C2 118.43(12)
C2 C4 C9 116.64(14)
C2 C4 C5 128.85(15)
C9 C4 C5 114.51(13)
C4 C9 C10 112.20(12)
C4 C9 H9A 109.2
C10 C9 H9A 109.2
C4 C9 H9B 109.2
C10 C9 H9B 109.2
H9A C9 H9B 107.9
N1 C17 C19 110.05(12)
N1 C17 C18 110.85(13)
C19 C17 C18 115.81(15)
N1 C17 H17 106.5
C19 C17 H17 106.5
C18 C17 H17 106.5
C11 C16 C15 119.94(15)
C11 C16 H16 120.0
C15 C16 H16 120.0
C20 C19 C24 117.48(15)
C20 C19 C17 123.53(14)
C24 C19 C17 118.92(14)
C13 C12 C11 121.29(16)
C13 C12 H12 119.4
C11 C12 H12 119.4
C14 C15 C16 120.73(17)
C14 C15 H15 119.6
C16 C15 H15 119.6
C23 C24 C19 121.40(17)
C23 C24 H24 119.3
C19 C24 H24 119.3
C19 C20 C21 121.45(17)
C19 C20 H20 119.3
C21 C20 H20 119.3
C8 C5 C6 107.28(19)
C8 C5 C4 108.33(16)
C6 C5 C4 116.39(15)
C8 C5 C7 109.80(17)
C6 C5 C7 107.07(18)
C4 C5 C7 107.86(16)
C14 C13 C12 119.71(16)
C14 C13 H13 120.1
C12 C13 H13 120.1
C13 C14 C15 119.84(15)
C13 C14 H14 120.1
C15 C14 H14 120.1
C2 C3 H3A 109.5
C2 C3 H3B 109.5
H3A C3 H3B 109.5
C2 C3 H3C 109.5
H3A C3 H3C 109.5
H3B C3 H3C 109.5
C17 C18 H18A 109.5
C17 C18 H18B 109.5
H18A C18 H18B 109.5
C17 C18 H18C 109.5
H18A C18 H18C 109.5
H18B C18 H18C 109.5
C21 C22 C23 120.23(19)
C21 C22 H22 119.9
C23 C22 H22 119.9
C22 C23 C24 119.50(18)
C22 C23 H23 120.3
C24 C23 H23 120.3
C22 C21 C20 119.92(19)
C22 C21 H21 120.0
C20 C21 H21 120.0
C5 C8 H8A 109.5
C5 C8 H8B 109.5
H8A C8 H8B 109.5
C5 C8 H8C 109.5
H8A C8 H8C 109.5
H8B C8 H8C 109.5
C5 C7 H7A 109.5
C5 C7 H7B 109.5
H7A C7 H7B 109.5
C5 C7 H7C 109.5
H7A C7 H7C 109.5
H7B C7 H7C 109.5
C5 C6 H6A 109.5
C5 C6 H6B 109.5
H6A C6 H6B 109.5
C5 C6 H6C 109.5
H6A C6 H6C 109.5
H6B C6 H6C 109.5

loop_
_geom_bond_atom_site_label_1
_geom_bond_atom_site_label_2
_geom_bond_distance
N1 C1 1.3498(19)
N1 C10 1.4610(16)
N1 C17 1.479(2)
C10 C9 1.516(2)
C10 C11 1.528(2)
C10 H10 0.9800
O1 C1 1.2309(15)
C11 C16 1.379(2)
C11 C12 1.381(2)
C2 C4 1.345(2)
C2 C1 1.503(2)
C2 C3 1.517(2)
C4 C9 1.509(2)
C4 C5 1.533(2)
C9 H9A 0.9700
C9 H9B 0.9700
C17 C19 1.517(2)
C17 C18 1.522(2)
C17 H17 0.9800
C16 C15 1.383(2)
C16 H16 0.9300
C19 C20 1.374(2)
C19 C24 1.384(2)
C12 C13 1.380(2)
C12 H12 0.9300
C15 C14 1.371(2)
C15 H15 0.9300
C24 C23 1.382(3)
C24 H24 0.9300
C20 C21 1.380(3)
C20 H20 0.9300
C5 C8 1.530(3)
C5 C6 1.533(3)
C5 C7 1.539(3)
C13 C14 1.362(3)
C13 H13 0.9300
C14 H14 0.9300
C3 H3A 0.9600
C3 H3B 0.9600
C3 H3C 0.9600
C18 H18A 0.9600
C18 H18B 0.9600
C18 H18C 0.9600
C22 C21 1.361(3)
C22 C23 1.367(3)
C22 H22 0.9300
C23 H23 0.9300
C21 H21 0.9300
C8 H8A 0.9600
C8 H8B 0.9600
C8 H8C 0.9600
C7 H7A 0.9600
C7 H7B 0.9600
C7 H7C 0.9600
C6 H6A 0.9600
C6 H6B 0.9600
C6 H6C 0.9600
